data_4033910
loop_
_publ_author_name
'Lan, Ping'
'Banwell, Martin G.'
'Willis, Anthony C.'

_publ_section_title
;
 Application of Electrocyclic Ring-Opening and Desymmetrizing Nucleophilic
 Trappings of meso-6,6-Dibromobicyclo[3.1.0]hexanes to Total Syntheses of
 Crinine and Haemanthamine Alkaloids.
;
_journal_issue 6
_journal_name_full 'The Journal of organic chemistry'
_journal_page_first 3431
_journal_page_last 3466
_journal_paper_doi 10.1021/acs.joc.9b00018
_journal_volume 84
_journal_year 2019
_chemical_absolute_configuration ad
_chemical_compound_source local
_chemical_formula_moiety 'C21 H32 Br N O Si'
_chemical_formula_sum 'C21 H32 Br N O Si'
_chemical_formula_weight 422.48
_space_group_IT_number 4
_space_group_name_Hall 'P 2yb'
_space_group_name_H-M_alt 'P 1 21 1'
_symmetry_cell_setting monoclinic
_symmetry_space_group_name_H-M 'P 1 21 1'
_atom_sites_solution_hydrogens geom
_atom_sites_solution_primary direct
_audit_creation_date 12-04-02
_audit_creation_method CRYSTALS_ver_14.11
_audit_update_record
;
2012-04-03 - Report on C21 H32 Br N O Si
            by Anthony C. Willis
            for  Ping Lan and Martin Banwell


2012-04-03 - passes checkcif tests with few warnings

;
_cell_angle_alpha 90
_cell_angle_beta 90.4980(7)
_cell_angle_gamma 90
_cell_formula_units_Z 4
_cell_length_a 10.8031(2)
_cell_length_b 7.9845(1)
_cell_length_c 25.7942(4)
_cell_measurement_reflns_used 53807
_cell_measurement_temperature 200
_cell_measurement_theta_max 27.5
_cell_measurement_theta_min 3
_cell_volume 2224.86(6)
_computing_cell_refinement 'DENZO/SCALEPACK (Otwinowski & Minor, 1997)'
_computing_data_collection 'COLLECT (Nonius, 2001).'
_computing_data_reduction 'DENZO/SCALEPACK (Otwinowski & Minor, 1997)'
_computing_molecular_graphics
; 
ORTEP-II (Johnson 1976) in teXsan (MSC, 1992-1997)
;
_computing_publication_material 'CRYSTALS (Betteridge et al., 2003)'
_computing_structure_refinement 'CRYSTALS (Betteridge et al., 2003)'
_computing_structure_solution 'SIR92 (Altomare et al., 1994)'
_diffrn_ambient_temperature 200
_diffrn_measured_fraction_theta_full 0.998
_diffrn_measured_fraction_theta_max 0.998
_diffrn_measurement_device Area
_diffrn_measurement_device_type 'Nonius KappaCCD'
_diffrn_measurement_method ' \f and \w scans with CCD '
_diffrn_radiation_monochromator graphite
_diffrn_radiation_type 'Mo K\a'
_diffrn_radiation_wavelength 0.71073
_diffrn_reflns_av_R_equivalents 0.066
_diffrn_reflns_limit_h_max 14
_diffrn_reflns_limit_h_min -14
_diffrn_reflns_limit_k_max 10
_diffrn_reflns_limit_k_min -10
_diffrn_reflns_limit_l_max 33
_diffrn_reflns_limit_l_min -33
_diffrn_reflns_number 43637
_diffrn_reflns_theta_full 27.491
_diffrn_reflns_theta_max 27.491
_diffrn_reflns_theta_min 2.670
_diffrn_standards_number 0
_exptl_absorpt_coefficient_mu 1.910
_exptl_absorpt_correction_T_max 0.891
_exptl_absorpt_correction_T_min 0.646
_exptl_absorpt_correction_type integration
_exptl_absorpt_process_details
;
via Gaussian method (Coppens, 1970) implemented in maXus (2000)
;
_exptl_crystal_colour colourless
_exptl_crystal_density_diffrn 1.261
_exptl_crystal_density_method 'not measured'
_exptl_crystal_description needle
_exptl_crystal_F_000 888
_exptl_crystal_size_max 0.380
_exptl_crystal_size_mid 0.140
_exptl_crystal_size_min 0.060
_refine_diff_density_max 1.44
_refine_diff_density_min -0.93
_refine_ls_abs_structure_details 'Flack (1983), 4729 Friedel-pairs'
_refine_ls_abs_structure_Flack -0.014(4)
_refine_ls_extinction_method None
_refine_ls_goodness_of_fit_ref 0.9702
_refine_ls_hydrogen_treatment mixed
_refine_ls_matrix_type full
_refine_ls_number_parameters 458
_refine_ls_number_reflns 10190
_refine_ls_number_restraints 1
_refine_ls_R_factor_all 0.0571
_refine_ls_R_factor_gt 0.0367
_refine_ls_shift/su_max 0.0262813
_refine_ls_shift/su_mean 0.0016713
_refine_ls_structure_factor_coef Fsqd
_refine_ls_weighting_details
;
 Method= Modified Sheldrick 
 w=1/[\s^2^(F^2^) + ( 0.03P)^2^ + 0.63P] 
 ,where P=(max(Fo^2^,0) + 2Fc^2^)/3 
;
_refine_ls_weighting_scheme calc
_refine_ls_wR_factor_all 0.0678
_refine_ls_wR_factor_gt 0.0626
_refine_ls_wR_factor_ref 0.0678
_reflns_limit_h_max 14
_reflns_limit_h_min -14
_reflns_limit_k_max 10
_reflns_limit_k_min -10
_reflns_limit_l_max 33
_reflns_limit_l_min 0
_reflns_number_gt 7942
_reflns_number_total 10191
_reflns_threshold_expression I>2.0\s(I)
_oxford_diffrn_Wilson_B_factor 3.57
_oxford_diffrn_Wilson_scale 10.24
_oxford_refine_ls_r_factor_ref 0.0571
_oxford_refine_ls_scale 0.36184(18)
_oxford_reflns_number_all 10190
_oxford_reflns_threshold_expression_ref I>-10.0\s(I)
_oxford_structure_analysis_title '4021644 ban1207'
_cod_data_source_file jo9b00018_si_011.cif
_cod_data_source_block ban1207
_cod_depositor_comments
;
The following automatic conversions were performed:

data item '_symmetry_cell_setting' value 'Monoclinic' was changed to
'monoclinic' in accordance with the
/home/data/users/saulius/crontab/automatic-downloads/current/ACS/lib/dictionaries/cif_core.dic
dictionary named 'cif_core.dic' version 2.4.2 last updated on
2011-04-26.

Automatic conversion script
Id: cif_fix_values 6909 2019-04-08 15:41:33Z antanas 
;
_cod_original_sg_symbol_H-M 'P 1 21 1 '
_cod_database_code 4033910

loop_
_symmetry_equiv_pos_as_xyz
x,y,z
-x,y+1/2,-z

loop_
_atom_site_label
_atom_site_type_symbol
_atom_site_fract_x
_atom_site_fract_y
_atom_site_fract_z
_atom_site_U_iso_or_equiv
_atom_site_occupancy
_atom_site_adp_type
_atom_site_refinement_flags_posn
C1 C 0.9029(2) 0.5928(3) 0.53961(10) 0.0406 1.0000 Uani .
C2 C 0.9754(2) 0.6671(4) 0.57350(11) 0.0499 1.0000 Uani .
C3 C 0.9589(3) 0.6490(4) 0.63107(11) 0.0569 1.0000 Uani .
C4 C 0.8314(3) 0.5826(3) 0.64450(10) 0.0443 1.0000 Uani .
O5 O 0.83149(19) 0.5330(3) 0.69796(7) 0.0547 1.0000 Uani .
Si6 Si 0.73258(8) 0.58119(12) 0.74351(3) 0.0487 1.0000 Uani .
C7 C 0.5722(3) 0.5905(5) 0.71646(13) 0.0739 1.0000 Uani .
C8 C 0.7485(4) 0.4118(4) 0.79286(14) 0.0820 1.0000 Uani .
C9 C 0.7731(3) 0.7876(4) 0.77355(11) 0.0500 1.0000 Uani .
C10 C 0.6858(4) 0.8295(5) 0.81864(14) 0.0826 1.0000 Uani .
C11 C 0.9072(3) 0.7847(5) 0.79399(13) 0.0705 1.0000 Uani .
C12 C 0.7601(3) 0.9273(4) 0.73288(13) 0.0642 1.0000 Uani .
C13 C 0.8034(2) 0.4321(3) 0.61007(10) 0.0389 1.0000 Uani .
C14 C 0.7960(2) 0.4786(3) 0.55246(10) 0.0364 1.0000 Uani .
N15 N 0.6816(2) 0.5553(3) 0.53347(9) 0.0402 1.0000 Uani .
C16 C 0.5686(2) 0.4542(3) 0.53419(10) 0.0372 1.0000 Uani .
C17 C 0.4778(3) 0.4911(4) 0.57821(11) 0.0505 1.0000 Uani .
C18 C 0.3481(3) 0.4552(4) 0.55565(12) 0.0542 1.0000 Uani .
C19 C 0.3650(2) 0.4804(3) 0.49882(11) 0.0409 1.0000 Uani .
C20 C 0.2756(3) 0.4973(3) 0.45988(13) 0.0520 1.0000 Uani .
C21 C 0.3137(3) 0.5138(4) 0.40958(14) 0.0615 1.0000 Uani .
C22 C 0.4373(4) 0.5115(4) 0.39694(12) 0.0605 1.0000 Uani .
C23 C 0.5269(3) 0.4938(3) 0.43544(11) 0.0493 1.0000 Uani .
C24 C 0.4895(2) 0.4783(3) 0.48644(10) 0.0353 1.0000 Uani .
Br25 Br 0.92658(3) 0.63164(7) 0.467158(12) 0.0584 1.0000 Uani .
C31 C 0.0999(2) 0.1825(3) 0.97837(9) 0.0333 1.0000 Uani .
C32 C 0.0184(2) 0.2578(3) 0.94827(10) 0.0416 1.0000 Uani .
C33 C 0.0232(2) 0.2503(4) 0.89019(10) 0.0484 1.0000 Uani .
C34 C 0.1489(2) 0.1928(4) 0.87195(9) 0.0385 1.0000 Uani .
O35 O 0.14195(16) 0.1554(2) 0.81762(6) 0.0466 1.0000 Uani .
Si36 Si 0.22983(7) 0.24552(11) 0.77372(3) 0.0457 1.0000 Uani .
C37 C 0.3958(3) 0.2248(5) 0.79238(13) 0.0761 1.0000 Uani .
C38 C 0.1889(4) 0.4703(4) 0.76771(14) 0.0756 1.0000 Uani .
C39 C 0.1953(3) 0.1325(4) 0.71166(10) 0.0549 1.0000 Uani .
C40 C 0.2683(4) 0.2173(6) 0.66754(12) 0.0923 1.0000 Uani .
C41 C 0.0570(3) 0.1433(5) 0.69939(12) 0.0760 1.0000 Uani .
C42 C 0.2347(4) -0.0515(5) 0.71601(18) 0.0969 1.0000 Uani .
C43 C 0.1876(2) 0.0385(3) 0.90208(9) 0.0347 1.0000 Uani .
C44 C 0.2050(2) 0.0759(3) 0.96020(9) 0.0313 1.0000 Uani .
N45 N 0.32122(18) 0.1533(3) 0.97609(8) 0.0344 1.0000 Uani .
C46 C 0.4346(2) 0.0542(3) 0.97122(9) 0.0318 1.0000 Uani .
C47 C 0.5172(2) 0.0927(3) 0.92414(10) 0.0416 1.0000 Uani .
C48 C 0.6501(2) 0.0538(4) 0.94231(11) 0.0457 1.0000 Uani .
C49 C 0.6450(2) 0.0801(3) 0.99981(10) 0.0354 1.0000 Uani .
C50 C 0.7410(2) 0.0987(3) 1.03549(11) 0.0431 1.0000 Uani .
C51 C 0.7138(3) 0.1183(3) 1.08672(12) 0.0491 1.0000 Uani .
C52 C 0.5917(3) 0.1187(4) 1.10352(11) 0.0519 1.0000 Uani .
C53 C 0.4952(2) 0.0996(3) 1.06810(10) 0.0417 1.0000 Uani .
C54 C 0.5229(2) 0.0801(3) 1.01637(9) 0.0316 1.0000 Uani .
Br55 Br 0.08976(2) 0.20954(6) 1.052101(10) 0.0452 1.0000 Uani .
H21 H 1.0394 0.7355 0.5622 0.0593 1.0000 Uiso R
H31 H 0.9721 0.7575 0.6470 0.0682 1.0000 Uiso R
H32 H 1.0212 0.5698 0.6448 0.0671 1.0000 Uiso R
H41 H 0.7683 0.6691 0.6388 0.0526 1.0000 Uiso R
H71 H 0.5162 0.6161 0.7438 0.1103 1.0000 Uiso R
H72 H 0.5650 0.6750 0.6898 0.1102 1.0000 Uiso R
H73 H 0.5510 0.4817 0.7019 0.1103 1.0000 Uiso R
H81 H 0.7016 0.4398 0.8222 0.1229 1.0000 Uiso R
H82 H 0.8335 0.4002 0.8018 0.1223 1.0000 Uiso R
H83 H 0.7215 0.3107 0.7778 0.1226 1.0000 Uiso R
H101 H 0.7131 0.9299 0.8346 0.1236 1.0000 Uiso R
H102 H 0.6904 0.7393 0.8441 0.1233 1.0000 Uiso R
H103 H 0.6014 0.8415 0.8064 0.1233 1.0000 Uiso R
H111 H 0.9293 0.8902 0.8100 0.1056 1.0000 Uiso R
H112 H 0.9157 0.6947 0.8196 0.1052 1.0000 Uiso R
H113 H 0.9643 0.7605 0.7659 0.1050 1.0000 Uiso R
H121 H 0.7842 1.0298 0.7483 0.0952 1.0000 Uiso R
H122 H 0.8145 0.9062 0.7039 0.0946 1.0000 Uiso R
H123 H 0.6766 0.9344 0.7205 0.0955 1.0000 Uiso R
H131 H 0.8666 0.3470 0.6155 0.0466 1.0000 Uiso R
H132 H 0.7262 0.3831 0.6206 0.0460 1.0000 Uiso R
H141 H 0.8086 0.3756 0.5328 0.0435 1.0000 Uiso R
H161 H 0.5955 0.3345 0.5359 0.0443 1.0000 Uiso R
H171 H 0.4942 0.4265 0.6087 0.0608 1.0000 Uiso R
H172 H 0.4815 0.6067 0.5869 0.0610 1.0000 Uiso R
H181 H 0.2871 0.5302 0.5688 0.0655 1.0000 Uiso R
H182 H 0.3246 0.3389 0.5630 0.0644 1.0000 Uiso R
H201 H 0.1923 0.4992 0.4683 0.0617 1.0000 Uiso R
H211 H 0.2542 0.5253 0.3830 0.0741 1.0000 Uiso R
H221 H 0.4631 0.5250 0.3631 0.0722 1.0000 Uiso R
H231 H 0.6107 0.4910 0.4280 0.0582 1.0000 Uiso R
H321 H -0.0434 0.3198 0.9637 0.0495 1.0000 Uiso R
H331 H 0.0023 0.3596 0.8775 0.0588 1.0000 Uiso R
H332 H -0.0404 0.1705 0.8782 0.0582 1.0000 Uiso R
H341 H 0.2095 0.2821 0.8784 0.0448 1.0000 Uiso R
H371 H 0.4445 0.2672 0.7647 0.1136 1.0000 Uiso R
H372 H 0.4135 0.2842 0.8236 0.1139 1.0000 Uiso R
H373 H 0.4148 0.1090 0.7963 0.1137 1.0000 Uiso R
H381 H 0.2402 0.5280 0.7437 0.1130 1.0000 Uiso R
H382 H 0.1977 0.5237 0.8011 0.1131 1.0000 Uiso R
H383 H 0.1042 0.4853 0.7569 0.1127 1.0000 Uiso R
H401 H 0.2510 0.1618 0.6348 0.1370 1.0000 Uiso R
H402 H 0.3574 0.2071 0.6755 0.1373 1.0000 Uiso R
H403 H 0.2458 0.3346 0.6653 0.1380 1.0000 Uiso R
H411 H 0.0411 0.0823 0.6679 0.1137 1.0000 Uiso R
H412 H 0.0102 0.0975 0.7276 0.1135 1.0000 Uiso R
H413 H 0.0331 0.2589 0.6940 0.1133 1.0000 Uiso R
H421 H 0.2187 -0.1081 0.6834 0.1447 1.0000 Uiso R
H422 H 0.1904 -0.1095 0.7429 0.1445 1.0000 Uiso R
H423 H 0.3234 -0.0575 0.7239 0.1446 1.0000 Uiso R
H431 H 0.1239 -0.0458 0.8976 0.0402 1.0000 Uiso R
H432 H 0.2626 -0.0023 0.8878 0.0424 1.0000 Uiso R
H441 H 0.2011 -0.0329 0.9782 0.0383 1.0000 Uiso R
H461 H 0.4109 -0.0634 0.9711 0.0372 1.0000 Uiso R
H471 H 0.5112 0.2106 0.9166 0.0499 1.0000 Uiso R
H472 H 0.4916 0.0280 0.8937 0.0490 1.0000 Uiso R
H481 H 0.6714 -0.0607 0.9343 0.0549 1.0000 Uiso R
H482 H 0.7107 0.1272 0.9268 0.0549 1.0000 Uiso R
H501 H 0.8232 0.0968 1.0240 0.0529 1.0000 Uiso R
H511 H 0.7761 0.1308 1.1105 0.0586 1.0000 Uiso R
H521 H 0.5733 0.1350 1.1385 0.0609 1.0000 Uiso R
H531 H 0.4131 0.1002 1.0790 0.0494 1.0000 Uiso R
H151 H 0.672(3) 0.646(4) 0.5473(10) 0.0475 1.0000 Uiso .
H451 H 0.330(3) 0.245(4) 0.9634(11) 0.0400 1.0000 Uiso .

loop_
_atom_site_aniso_label
_atom_site_aniso_U_11
_atom_site_aniso_U_22
_atom_site_aniso_U_33
_atom_site_aniso_U_23
_atom_site_aniso_U_13
_atom_site_aniso_U_12
C1 0.0322(14) 0.0394(16) 0.0504(17) 0.0017(12) 0.0030(12) 0.0074(12)
C2 0.0327(14) 0.050(2) 0.067(2) -0.0001(14) -0.0013(13) -0.0037(13)
C3 0.0495(17) 0.0552(19) 0.066(2) -0.0132(16) -0.0125(15) -0.0089(15)
C4 0.0476(16) 0.0422(16) 0.0429(16) -0.0079(12) -0.0064(13) 0.0032(13)
O5 0.0635(13) 0.0588(13) 0.0418(12) -0.0084(10) -0.0076(10) 0.0090(10)
Si6 0.0555(5) 0.0491(5) 0.0414(5) 0.0010(4) -0.0048(4) -0.0057(4)
C7 0.060(2) 0.099(3) 0.062(2) -0.003(2) -0.0044(16) -0.019(2)
C8 0.111(3) 0.061(2) 0.074(3) 0.0155(19) -0.002(2) -0.005(2)
C9 0.0593(19) 0.0560(18) 0.0349(16) -0.0041(13) 0.0024(14) -0.0010(15)
C10 0.095(3) 0.091(3) 0.062(2) -0.019(2) 0.024(2) -0.003(2)
C11 0.069(2) 0.082(3) 0.061(2) -0.0095(18) -0.0190(18) -0.0164(19)
C12 0.080(2) 0.0442(18) 0.068(2) -0.0041(16) -0.0002(18) 0.0005(17)
C13 0.0332(14) 0.0353(14) 0.0479(17) -0.0034(12) -0.0033(12) 0.0035(11)
C14 0.0331(14) 0.0312(14) 0.0447(16) -0.0027(11) -0.0049(12) 0.0031(11)
N15 0.0314(12) 0.0294(12) 0.0598(16) 0.0024(10) -0.0069(11) -0.0030(10)
C16 0.0334(14) 0.0317(14) 0.0462(16) 0.0039(12) -0.0072(12) -0.0039(11)
C17 0.0515(18) 0.0575(19) 0.0426(17) -0.0002(14) 0.0015(14) -0.0118(15)
C18 0.0379(16) 0.062(2) 0.062(2) 0.0044(15) 0.0055(14) -0.0061(14)
C19 0.0382(15) 0.0315(14) 0.0530(18) 0.0004(12) -0.0060(13) -0.0015(12)
C20 0.0442(17) 0.0366(16) 0.075(2) 0.0008(15) -0.0191(16) -0.0002(13)
C21 0.079(3) 0.0357(17) 0.069(2) 0.0015(15) -0.041(2) -0.0034(16)
C22 0.093(3) 0.0451(19) 0.0432(19) 0.0032(14) -0.0153(18) -0.0048(18)
C23 0.0565(19) 0.0421(17) 0.0493(19) -0.0030(14) -0.0020(15) -0.0014(14)
C24 0.0374(14) 0.0271(14) 0.0412(17) -0.0008(12) -0.0045(13) -0.0011(11)
Br25 0.04683(17) 0.0716(2) 0.05693(19) 0.01278(16) 0.00902(14) 0.00694(15)
C31 0.0290(12) 0.0369(16) 0.0341(13) -0.0020(11) 0.0063(10) -0.0046(11)
C32 0.0310(13) 0.0475(18) 0.0464(16) -0.0025(12) 0.0059(12) 0.0074(12)
C33 0.0472(16) 0.056(2) 0.0416(16) 0.0045(13) -0.0032(13) 0.0107(14)
C34 0.0410(13) 0.0429(16) 0.0318(13) 0.0015(12) -0.0005(10) -0.0045(13)
O35 0.0519(11) 0.0564(13) 0.0314(9) 0.0014(8) 0.0028(8) -0.0117(9)
Si36 0.0482(4) 0.0518(6) 0.0371(4) 0.0057(3) 0.0021(3) -0.0056(4)
C37 0.0515(18) 0.109(3) 0.068(2) 0.026(2) -0.0062(16) -0.010(2)
C38 0.112(3) 0.052(2) 0.063(2) -0.0001(17) -0.002(2) -0.001(2)
C39 0.0619(19) 0.0616(19) 0.0414(16) -0.0007(15) 0.0098(14) -0.0040(17)
C40 0.122(3) 0.111(3) 0.0441(19) -0.008(2) 0.0310(19) -0.032(3)
C41 0.077(2) 0.097(3) 0.053(2) 0.001(2) -0.0170(17) -0.021(2)
C42 0.123(4) 0.066(3) 0.101(3) -0.021(2) 0.011(3) 0.008(2)
C43 0.0298(13) 0.0346(14) 0.0399(15) -0.0041(11) 0.0055(11) -0.0034(11)
C44 0.0283(12) 0.0302(13) 0.0352(14) 0.0006(10) 0.0010(10) -0.0020(10)
N45 0.0254(10) 0.0292(12) 0.0486(13) -0.0014(10) -0.0008(9) 0.0023(9)
C46 0.0278(12) 0.0291(13) 0.0384(14) -0.0028(11) -0.0002(10) 0.0028(10)
C47 0.0373(14) 0.0496(17) 0.0378(15) -0.0018(12) 0.0022(11) 0.0070(12)
C48 0.0311(14) 0.0529(18) 0.0531(18) -0.0002(13) 0.0088(12) 0.0059(12)
C49 0.0344(13) 0.0282(13) 0.0436(15) 0.0042(11) -0.0010(11) 0.0013(11)
C50 0.0339(14) 0.0312(16) 0.0640(19) 0.0044(13) -0.0092(13) -0.0016(11)
C51 0.0527(17) 0.0351(16) 0.0592(19) 0.0044(14) -0.0241(14) 0.0015(14)
C52 0.069(2) 0.0478(17) 0.0388(16) 0.0015(14) -0.0088(14) 0.0054(16)
C53 0.0432(15) 0.0357(16) 0.0462(16) 0.0040(12) 0.0031(12) 0.0039(12)
C54 0.0328(13) 0.0246(12) 0.0375(14) 0.0020(10) -0.0009(11) 0.0031(10)
Br55 0.03969(14) 0.05863(18) 0.03734(14) -0.00899(14) 0.00590(10) -0.00473(14)

loop_
_atom_type_symbol
_atom_type_scat_dispersion_real
_atom_type_scat_dispersion_imag
_atom_type_scat_Cromer_Mann_a1
_atom_type_scat_Cromer_Mann_b1
_atom_type_scat_Cromer_Mann_a2
_atom_type_scat_Cromer_Mann_b2
_atom_type_scat_Cromer_Mann_a3
_atom_type_scat_Cromer_Mann_b3
_atom_type_scat_Cromer_Mann_a4
_atom_type_scat_Cromer_Mann_b4
_atom_type_scat_Cromer_Mann_c
_atom_type_scat_source
C 0.0033 0.0016 2.3100 20.8439 1.0200 10.2075 1.5886 0.5687 0.8650 51.6512 0.2156 'International Tables Vol C 4.2.6.8 and 6.1.1.4'
H 0.0000 0.0000 0.4930 10.5109 0.3229 26.1257 0.1402 3.1424 0.0408 57.7998 0.0030 'International Tables Vol C 4.2.6.8 and 6.1.1.4'
Br -0.2901 2.4595 17.1789 2.1723 5.2358 16.5796 5.6377 0.2609 3.9851 41.4328 2.9557 'International Tables Vol C 4.2.6.8 and 6.1.1.4'
N 0.0061 0.0033 12.2126 0.0057 3.1322 9.8933 2.0125 28.9975 1.1663 0.5826 -11.5290 'International Tables Vol C 4.2.6.8 and 6.1.1.4'
O 0.0106 0.0060 3.0485 13.2771 2.2868 5.7011 1.5463 0.3239 0.8670 32.9089 0.2508 'International Tables Vol C 4.2.6.8 and 6.1.1.4'
Si 0.0817 0.0704 6.2915 2.4386 3.0353 32.3337 1.9891 0.6785 1.5410 81.6937 1.1407 'International Tables Vol C 4.2.6.8 and 6.1.1.4'

loop_
_exptl_crystal_face_index_h
_exptl_crystal_face_index_k
_exptl_crystal_face_index_l
_exptl_crystal_face_perp_dist
1 0 0 0.010
-1 0 0 0.130
0 0 1 0.005
0 0 -1 0.060
0 1 0 0.170
0 -1 0 0.210
-4 5 0 0.161
0 1 9 0.019

loop_
_geom_angle_atom_site_label_1
_geom_angle_atom_site_label_2
_geom_angle_atom_site_label_3
_geom_angle
_geom_angle_publ_flag
C2 C1 C14 125.5(2) yes
C2 C1 Br25 119.6(2) yes
C14 C1 Br25 114.91(18) yes
C1 C2 C3 122.6(3) yes
C1 C2 H21 119.9 no
C3 C2 H21 117.5 no
C2 C3 C4 112.0(2) yes
C2 C3 H31 108.4 no
C4 C3 H31 110.2 no
C2 C3 H32 109.2 no
C4 C3 H32 108.1 no
H31 C3 H32 108.8 no
C3 C4 O5 108.9(2) yes
C3 C4 C13 108.6(2) yes
O5 C4 C13 109.9(2) yes
C3 C4 H41 110.5 no
O5 C4 H41 109.5 no
C13 C4 H41 109.5 no
C4 O5 Si6 128.94(17) yes
O5 Si6 C7 110.51(13) yes
O5 Si6 C8 105.19(15) yes
C7 Si6 C8 111.38(18) yes
O5 Si6 C9 110.59(12) yes
C7 Si6 C9 109.48(16) yes
C8 Si6 C9 109.64(15) yes
Si6 C7 H71 109.0 no
Si6 C7 H72 111.3 no
H71 C7 H72 109.1 no
Si6 C7 H73 108.9 no
H71 C7 H73 109.1 no
H72 C7 H73 109.3 no
Si6 C8 H81 109.3 no
Si6 C8 H82 108.7 no
H81 C8 H82 110.7 no
Si6 C8 H83 108.4 no
H81 C8 H83 111.6 no
H82 C8 H83 108.1 no
Si6 C9 C10 111.2(2) yes
Si6 C9 C11 110.2(2) yes
C10 C9 C11 109.0(3) yes
Si6 C9 C12 109.7(2) yes
C10 C9 C12 107.7(3) yes
C11 C9 C12 109.0(3) yes
C9 C10 H101 108.7 no
C9 C10 H102 108.6 no
H101 C10 H102 108.6 no
C9 C10 H103 111.0 no
H101 C10 H103 110.3 no
H102 C10 H103 109.5 no
C9 C11 H111 111.3 no
C9 C11 H112 108.9 no
H111 C11 H112 109.2 no
C9 C11 H113 110.4 no
H111 C11 H113 109.5 no
H112 C11 H113 107.4 no
C9 C12 H121 108.5 no
C9 C12 H122 110.3 no
H121 C12 H122 108.0 no
C9 C12 H123 110.6 no
H121 C12 H123 110.2 no
H122 C12 H123 109.2 no
C4 C13 C14 112.5(2) yes
C4 C13 H131 109.4 no
C14 C13 H131 109.9 no
C4 C13 H132 108.9 no
C14 C13 H132 109.5 no
H131 C13 H132 106.5 no
C13 C14 C1 109.0(2) yes
C13 C14 N15 117.6(2) yes
C1 C14 N15 108.6(2) yes
C13 C14 H141 107.0 no
C1 C14 H141 106.5 no
N15 C14 H141 107.6 no
C14 N15 C16 117.9(2) yes
C14 N15 H151 110(2) no
C16 N15 H151 112(2) no
N15 C16 C17 116.2(2) yes
N15 C16 C24 112.7(2) yes
C17 C16 C24 102.7(2) yes
N15 C16 H161 106.6 no
C17 C16 H161 109.8 no
C24 C16 H161 108.8 no
C16 C17 C18 105.6(2) yes
C16 C17 H171 113.0 no
C18 C17 H171 111.8 no
C16 C17 H172 109.5 no
C18 C17 H172 107.8 no
H171 C17 H172 108.9 no
C17 C18 C19 103.2(2) yes
C17 C18 H181 112.2 no
C19 C18 H181 110.9 no
C17 C18 H182 109.8 no
C19 C18 H182 110.5 no
H181 C18 H182 110.2 no
C18 C19 C20 129.1(3) yes
C18 C19 C24 110.6(2) yes
C20 C19 C24 120.2(3) yes
C19 C20 C21 118.7(3) yes
C19 C20 H201 120.0 no
C21 C20 H201 121.3 no
C20 C21 C22 121.5(3) yes
C20 C21 H211 119.4 no
C22 C21 H211 119.1 no
C21 C22 C23 120.2(3) yes
C21 C22 H221 121.5 no
C23 C22 H221 118.2 no
C22 C23 C24 118.8(3) yes
C22 C23 H231 122.0 no
C24 C23 H231 119.3 no
C16 C24 C23 128.3(2) yes
C16 C24 C19 111.0(2) yes
C23 C24 C19 120.7(2) yes
C32 C31 C44 125.5(2) yes
C32 C31 Br55 119.38(19) yes
C44 C31 Br55 115.08(17) yes
C31 C32 C33 122.9(2) yes
C31 C32 H321 118.3 no
C33 C32 H321 118.8 no
C32 C33 C34 111.2(2) yes
C32 C33 H331 107.1 no
C34 C33 H331 112.3 no
C32 C33 H332 108.1 no
C34 C33 H332 109.4 no
H331 C33 H332 108.6 no
C33 C34 O35 109.1(2) yes
C33 C34 C43 109.4(2) yes
O35 C34 C43 110.1(2) yes
C33 C34 H341 109.1 no
O35 C34 H341 110.2 no
C43 C34 H341 108.9 no
C34 O35 Si36 123.69(16) yes
O35 Si36 C37 110.05(12) yes
O35 Si36 C38 109.95(14) yes
C37 Si36 C38 109.67(18) yes
O35 Si36 C39 105.38(11) yes
C37 Si36 C39 111.26(16) yes
C38 Si36 C39 110.46(15) yes
Si36 C37 H371 108.1 no
Si36 C37 H372 111.1 no
H371 C37 H372 110.5 no
Si36 C37 H373 108.7 no
H371 C37 H373 107.8 no
H372 C37 H373 110.6 no
Si36 C38 H381 112.4 no
Si36 C38 H382 109.4 no
H381 C38 H382 108.2 no
Si36 C38 H383 111.7 no
H381 C38 H383 108.0 no
H382 C38 H383 106.9 no
Si36 C39 C40 108.6(2) yes
Si36 C39 C41 109.7(2) yes
C40 C39 C41 109.1(3) yes
Si36 C39 C42 110.3(2) yes
C40 C39 C42 109.3(3) yes
C41 C39 C42 109.9(3) yes
C39 C40 H401 110.2 no
C39 C40 H402 108.2 no
H401 C40 H402 108.9 no
C39 C40 H403 109.8 no
H401 C40 H403 110.0 no
H402 C40 H403 109.7 no
C39 C41 H411 108.3 no
C39 C41 H412 110.0 no
H411 C41 H412 110.8 no
C39 C41 H413 110.1 no
H411 C41 H413 108.4 no
H412 C41 H413 109.3 no
C39 C42 H421 109.6 no
C39 C42 H422 111.9 no
H421 C42 H422 108.3 no
C39 C42 H423 109.4 no
H421 C42 H423 109.0 no
H422 C42 H423 108.5 no
C34 C43 C44 111.9(2) yes
C34 C43 H431 108.1 no
C44 C43 H431 109.3 no
C34 C43 H432 108.2 no
C44 C43 H432 110.3 no
H431 C43 H432 108.9 no
C43 C44 C31 109.18(19) yes
C43 C44 N45 117.07(19) yes
C31 C44 N45 108.99(19) yes
C43 C44 H441 106.3 no
C31 C44 H441 108.5 no
N45 C44 H441 106.4 no
C44 N45 C46 117.8(2) yes
C44 N45 H451 112(2) no
C46 N45 H451 110.3(20) no
N45 C46 C47 116.7(2) yes
N45 C46 C54 112.49(19) yes
C47 C46 C54 102.32(19) yes
N45 C46 H461 107.5 no
C47 C46 H461 110.1 no
C54 C46 H461 107.2 no
C46 C47 C48 105.3(2) yes
C46 C47 H471 108.4 no
C48 C47 H471 108.7 no
C46 C47 H472 111.4 no
C48 C47 H472 113.3 no
H471 C47 H472 109.7 no
C47 C48 C49 103.36(19) yes
C47 C48 H481 110.5 no
C49 C48 H481 110.9 no
C47 C48 H482 112.6 no
C49 C48 H482 110.8 no
H481 C48 H482 108.7 no
C48 C49 C50 129.6(2) yes
C48 C49 C54 110.3(2) yes
C50 C49 C54 120.1(2) yes
C49 C50 C51 119.2(2) yes
C49 C50 H501 119.4 no
C51 C50 H501 121.4 no
C50 C51 C52 121.0(2) yes
C50 C51 H511 120.0 no
C52 C51 H511 119.0 no
C51 C52 C53 120.2(3) yes
C51 C52 H521 120.7 no
C53 C52 H521 119.1 no
C52 C53 C54 118.8(2) yes
C52 C53 H531 120.7 no
C54 C53 H531 120.5 no
C46 C54 C49 110.9(2) yes
C46 C54 C53 128.3(2) yes
C49 C54 C53 120.8(2) yes

loop_
_geom_bond_atom_site_label_1
_geom_bond_atom_site_label_2
_geom_bond_distance
_geom_bond_publ_flag
C1 C2 1.311(4) yes
C1 C14 1.511(3) yes
C1 Br25 1.914(3) yes
C2 C3 1.504(4) yes
C2 H21 0.931 no
C3 C4 1.518(4) yes
C3 H31 0.969 no
C3 H32 0.987 no
C4 O5 1.435(3) yes
C4 C13 1.523(4) yes
C4 H41 0.981 no
O5 Si6 1.641(2) yes
Si6 C7 1.863(3) yes
Si6 C8 1.864(3) yes
Si6 C9 1.871(3) yes
C7 H71 0.956 no
C7 H72 0.967 no
C7 H73 0.973 no
C8 H81 0.942 no
C8 H82 0.949 no
C8 H83 0.941 no
C9 C10 1.541(4) yes
C9 C11 1.537(4) yes
C9 C12 1.537(4) yes
C10 H101 0.947 no
C10 H102 0.976 no
C10 H103 0.967 no
C11 H111 0.967 no
C11 H112 0.980 no
C11 H113 0.976 no
C12 H121 0.945 no
C12 H122 0.969 no
C12 H123 0.957 no
C13 C14 1.533(4) yes
C13 H131 0.972 no
C13 H132 0.962 no
C14 N15 1.460(3) yes
C14 H141 0.976 no
N15 C16 1.464(3) yes
N15 H151 0.81(3) no
C16 C17 1.535(4) yes
C16 C24 1.506(4) yes
C16 H161 1.000 no
C17 C18 1.540(4) yes
C17 H171 0.955 no
C17 H172 0.951 no
C18 C19 1.492(4) yes
C18 H181 0.955 no
C18 H182 0.981 no
C19 C20 1.394(4) yes
C19 C24 1.385(4) yes
C20 C21 1.371(4) yes
C20 H201 0.928 no
C21 C22 1.378(5) yes
C21 H211 0.940 no
C22 C23 1.388(4) yes
C22 H221 0.924 no
C23 C24 1.385(4) yes
C23 H231 0.928 no
C31 C32 1.314(3) yes
C31 C44 1.498(3) yes
C31 Br55 1.918(2) yes
C32 C33 1.501(4) yes
C32 H321 0.924 no
C33 C34 1.512(3) yes
C33 H331 0.958 no
C33 H332 0.985 no
C34 O35 1.434(3) yes
C34 C43 1.514(4) yes
C34 H341 0.981 no
O35 Si36 1.6492(18) yes
Si36 C37 1.860(3) yes
Si36 C38 1.855(3) yes
Si36 C39 1.872(3) yes
C37 H371 0.953 no
C37 H372 0.953 no
C37 H373 0.952 no
C38 H381 0.954 no
C38 H382 0.964 no
C38 H383 0.961 no
C39 C40 1.546(4) yes
C39 C41 1.528(4) yes
C39 C42 1.533(5) yes
C40 H401 0.970 no
C40 H402 0.986 no
C40 H403 0.969 no
C41 H411 0.961 no
C41 H412 0.962 no
C41 H413 0.968 no
C42 H421 0.968 no
C42 H422 0.965 no
C42 H423 0.978 no
C43 C44 1.539(3) yes
C43 H431 0.969 no
C43 H432 0.950 no
C44 N45 1.455(3) yes
C44 H441 0.986 no
N45 C46 1.464(3) yes
N45 H451 0.81(3) no
C46 C47 1.544(3) yes
C46 C54 1.513(3) yes
C46 H461 0.974 no
C47 C48 1.538(3) yes
C47 H471 0.963 no
C47 H472 0.978 no
C48 C49 1.499(4) yes
C48 H481 0.966 no
C48 H482 0.968 no
C49 C50 1.389(4) yes
C49 C54 1.390(3) yes
C50 C51 1.365(4) yes
C50 H501 0.939 no
C51 C52 1.392(4) yes
C51 H511 0.913 no
C52 C53 1.389(4) yes
C52 H521 0.935 no
C53 C54 1.379(3) yes
C53 H531 0.933 no

loop_
_geom_contact_atom_site_label_1
_geom_contact_atom_site_label_2
_geom_contact_distance
_geom_contact_site_symmetry_2
_geom_contact_publ_flag
N15 C19 3.530(3) 2_656 no
N15 C20 3.563(3) 2_656 no
N45 C49 3.483(3) 2_657 no
C18 C40 3.567(5) . no
C43 C51 3.531(3) 2_647 no

loop_
_geom_torsion_atom_site_label_1
_geom_torsion_atom_site_label_2
_geom_torsion_atom_site_label_3
_geom_torsion_atom_site_label_4
_geom_torsion
_geom_torsion_publ_flag
Br25 C1 C2 C3 177.1(2) no
Br25 C1 C14 N15 -61.5(2) no
Br25 C1 C14 C13 169.2(2) no
Br55 C31 C32 C33 176.9(2) no
Br55 C31 C44 N45 -61.5(2) no
Br55 C31 C44 C43 169.5(2) no
Si6 O5 C4 C3 130.3(2) no
Si6 O5 C4 C13 -110.9(2) no
Si36 O35 C34 C33 122.6(2) no
Si36 O35 C34 C43 -117.3(2) no
O5 Si6 C9 C10 -176.5(2) no
O5 Si6 C9 C11 -55.6(2) no
O5 Si6 C9 C12 64.4(2) no
O5 C4 C3 C2 167.1(2) no
O5 C4 C13 C14 177.3(2) no
O35 Si36 C39 C40 176.4(2) no
O35 Si36 C39 C41 57.3(2) no
O35 Si36 C39 C42 -63.8(3) no
O35 C34 C33 C32 168.6(2) no
O35 C34 C43 C44 176.1(2) no
N15 C14 C1 C2 116.8(3) no
N15 C14 C13 C4 -79.5(3) no
N15 C16 C17 C18 148.3(2) no
N15 C16 C24 C19 -141.0(2) no
N15 C16 C24 C23 40.3(3) no
N45 C44 C31 C32 117.5(3) no
N45 C44 C43 C34 -80.5(2) no
N45 C46 C47 C48 149.6(2) no
N45 C46 C54 C49 -142.7(2) no
N45 C46 C54 C53 38.3(3) no
C1 C2 C3 C4 -17.2(4) no
C1 C14 N15 C16 170.3(2) no
C1 C14 C13 C4 44.7(3) no
C2 C1 C14 C13 -12.5(3) no
C2 C3 C4 C13 47.5(3) no
C3 C2 C1 C14 -1.0(4) no
C3 C4 C13 C14 -63.7(3) no
C4 O5 Si6 C7 36.7(3) no
C4 O5 Si6 C8 157.0(2) no
C4 O5 Si6 C9 -84.6(3) no
C7 Si6 C9 C10 61.5(3) no
C7 Si6 C9 C11 -177.6(2) no
C7 Si6 C9 C12 -57.6(3) no
C8 Si6 C9 C10 -61.0(3) no
C8 Si6 C9 C11 60.0(3) no
C8 Si6 C9 C12 180.0(2) no
C13 C14 N15 C16 -65.4(3) no
C14 N15 C16 C17 102.4(3) no
C14 N15 C16 C24 -139.5(2) no
C16 C17 C18 C19 -25.5(3) no
C16 C24 C19 C18 -0.9(3) no
C16 C24 C19 C20 -178.4(2) no
C16 C24 C23 C22 178.5(3) no
C17 C16 C24 C19 -15.2(3) no
C17 C16 C24 C23 166.1(3) no
C17 C18 C19 C20 -166.1(3) no
C17 C18 C19 C24 16.7(3) no
C18 C17 C16 C24 24.8(3) no
C18 C19 C20 C21 -177.8(3) no
C18 C19 C24 C23 177.8(2) no
C19 C20 C21 C22 1.0(4) no
C19 C24 C23 C22 0.0(4) no
C20 C19 C24 C23 0.3(4) no
C20 C21 C22 C23 -0.6(5) no
C21 C20 C19 C24 -0.8(4) no
C21 C22 C23 C24 0.1(4) no
C31 C32 C33 C34 -16.7(4) no
C31 C44 N45 C46 168.4(2) no
C31 C44 C43 C34 43.9(2) no
C32 C31 C44 C43 -11.5(3) no
C32 C33 C34 C43 48.0(3) no
C33 C32 C31 C44 -2.0(4) no
C33 C34 C43 C44 -64.0(3) no
C34 O35 Si36 C37 53.3(2) no
C34 O35 Si36 C38 -67.6(2) no
C34 O35 Si36 C39 173.4(2) no
C37 Si36 C39 C40 -64.3(3) no
C37 Si36 C39 C41 176.5(2) no
C37 Si36 C39 C42 55.4(3) no
C38 Si36 C39 C40 57.7(3) no
C38 Si36 C39 C41 -61.4(3) no
C38 Si36 C39 C42 177.5(3) no
C43 C44 N45 C46 -67.2(3) no
C44 N45 C46 C47 101.4(2) no
C44 N45 C46 C54 -140.8(2) no
C46 C47 C48 C49 -26.8(3) no
C46 C54 C49 C48 -0.2(3) no
C46 C54 C49 C50 -178.7(2) no
C46 C54 C53 C52 178.7(3) no
C47 C46 C54 C49 -16.7(3) no
C47 C46 C54 C53 164.3(2) no
C47 C48 C49 C50 -164.6(2) no
C47 C48 C49 C54 17.1(3) no
C48 C47 C46 C54 26.4(2) no
C48 C49 C50 C51 -178.7(3) no
C48 C49 C54 C53 179.0(2) no
C49 C50 C51 C52 0.4(4) no
C49 C54 C53 C52 -0.2(4) no
C50 C49 C54 C53 0.5(4) no
C50 C51 C52 C53 -0.2(4) no
C51 C50 C49 C54 -0.5(4) no
C51 C52 C53 C54 0.1(4) no
